data_2108348
loop_
_publ_author_name
'Siidra, Oleg I.'
'Kozin, Michael S.'
'Depmeier, Wulf'
'Kayukov, Roman A.'
'Kovrugin, Vadim M.'

_publ_section_title
;
 Copper--lead selenite bromides: a new large family of compounds partly
 having Cu^2+^ substructures derivable from kagome nets
;
_journal_issue 6
_journal_name_full 'Acta Crystallographica Section B'
_journal_page_first 712
_journal_page_last 724
_journal_paper_doi 10.1107/S2052520618016542
_journal_volume 74
_journal_year 2018
_chemical_formula_sum 'Br22.16 Cu28 O64 Pb17.06 Se16'
_chemical_formula_weight 9371.95
_space_group_crystal_system orthorhombic
_space_group_IT_number 65
_space_group_name_Hall '-C 2 2'
_space_group_name_H-M_alt 'C m m m'
_symmetry_space_group_name_Hall '-C 2 2'
_symmetry_space_group_name_H-M 'C m m m'
_audit_creation_method SHELXL-2018/3
_cell_angle_alpha 90
_cell_angle_beta 90
_cell_angle_gamma 90
_cell_formula_units_Z 1
_cell_length_a 23.943(12)
_cell_length_b 20.268(10)
_cell_length_c 6.313(4)
_cell_measurement_reflns_used 740
_cell_measurement_temperature 293(2)
_cell_measurement_theta_max 21.382
_cell_measurement_theta_min 2.010
_cell_volume 3064(3)
_computing_structure_refinement 'SHELXL-2018/3 (Sheldrick, 2018)'
_diffrn_ambient_temperature 293(2)
_diffrn_measured_fraction_theta_full 0.980
_diffrn_measured_fraction_theta_max 0.980
_diffrn_measurement_device_type 'Bruker Apex 2 Duo'
_diffrn_radiation_type MoK\a
_diffrn_radiation_wavelength 0.71073
_diffrn_reflns_av_R_equivalents 0.0976
_diffrn_reflns_av_unetI/netI 0.0549
_diffrn_reflns_Laue_measured_fraction_full 0.980
_diffrn_reflns_Laue_measured_fraction_max 0.980
_diffrn_reflns_limit_h_max 24
_diffrn_reflns_limit_h_min -24
_diffrn_reflns_limit_k_max 20
_diffrn_reflns_limit_k_min -20
_diffrn_reflns_limit_l_max 6
_diffrn_reflns_limit_l_min -3
_diffrn_reflns_number 6846
_diffrn_reflns_point_group_measured_fraction_full 0.980
_diffrn_reflns_point_group_measured_fraction_max 0.980
_diffrn_reflns_theta_full 21.382
_diffrn_reflns_theta_max 21.382
_diffrn_reflns_theta_min 2.010
_exptl_absorpt_coefficient_mu 40.126
_exptl_crystal_density_diffrn 5.080
_exptl_crystal_description plate
_exptl_crystal_F_000 4043
_refine_diff_density_max 4.131
_refine_diff_density_min -2.796
_refine_diff_density_rms 0.634
_refine_ls_extinction_method none
_refine_ls_goodness_of_fit_ref 1.198
_refine_ls_hydrogen_treatment undef
_refine_ls_matrix_type full
_refine_ls_number_parameters 128
_refine_ls_number_reflns 1013
_refine_ls_number_restraints 6
_refine_ls_restrained_S_all 1.194
_refine_ls_R_factor_all 0.0963
_refine_ls_R_factor_gt 0.0726
_refine_ls_shift/su_max 0.000
_refine_ls_shift/su_mean 0.000
_refine_ls_structure_factor_coef Fsqd
_refine_ls_weighting_details 'w=1/[\s^2^(Fo^2^)+(0.1072P)^2^+857.5312P] where P=(Fo^2^+2Fc^2^)/3'
_refine_ls_weighting_scheme calc
_refine_ls_wR_factor_gt 0.2085
_refine_ls_wR_factor_ref 0.2308
_reflns_Friedel_coverage 0.000
_reflns_number_gt 764
_reflns_number_total 1013
_reflns_threshold_expression 'I > 2\s(I)'
_cod_data_source_file ps5074sup1.cif
_cod_data_source_block CuPbOXO4
_cod_database_code 2108348
_shelx_shelxl_version_number 2018/3
_shelx_space_group_comment
;
The symmetry employed for this shelxl refinement is uniquely defined
by the following loop, which should always be used as a source of
symmetry information in preference to the above space-group names.
They are only intended as comments.
;

loop_
_space_group_symop_operation_xyz
'x, y, z'
'-x, -y, z'
'x, -y, -z'
'-x, y, -z'
'x+1/2, y+1/2, z'
'-x+1/2, -y+1/2, z'
'x+1/2, -y+1/2, -z'
'-x+1/2, y+1/2, -z'
'-x, -y, -z'
'x, y, -z'
'-x, y, z'
'x, -y, z'
'-x+1/2, -y+1/2, -z'
'x+1/2, y+1/2, -z'
'-x+1/2, y+1/2, z'
'x+1/2, -y+1/2, z'

loop_
_atom_site_label
_atom_site_type_symbol
_atom_site_fract_x
_atom_site_fract_y
_atom_site_fract_z
_atom_site_U_iso_or_equiv
_atom_site_adp_type
_atom_site_occupancy
_atom_site_site_symmetry_order
_atom_site_calc_flag
_atom_site_refinement_flags_posn
_atom_site_refinement_flags_adp
_atom_site_refinement_flags_occupancy
Pb1 Pb 0.22507(12) 0.500000 0.500000 0.0237(9) Uani 1 4 d S T P
Pb2 Pb 0.10858(10) 0.22925(10) 0.000000 0.0356(9) Uani 1 2 d S T P
Se1 Se 0.1838(2) 0.3915(2) 0.000000 0.0209(14) Uani 1 2 d S T P
Se2 Se 0.0783(2) 0.1446(3) 0.500000 0.0236(14) Uani 1 2 d S T P
Cu1 Cu 0.19745(17) 0.12228(19) -0.2505(7) 0.0210(12) Uani 1 1 d . . .
Cu2 Cu 0.1377(4) 0.000000 0.500000 0.022(2) Uani 1 4 d S T P
Cu3 Cu 0.250000 0.250000 0.000000 0.022(2) Uani 1 4 d S T P
O1 O 0.1977(12) 0.1786(15) 0.000000 0.021(9) Uani 1 2 d S T P
O2 O 0.3046(13) 0.4319(15) 0.500000 0.019(8) Uani 1 2 d S T P
O3 O 0.0726(14) 0.0600(17) 0.500000 0.029(9) Uani 1 2 d S T P
O4 O 0.1855(14) 0.3079(16) 0.000000 0.026(9) Uani 1 2 d S TU P
O5 O 0.1218(10) 0.1573(12) 0.291(4) 0.031(7) Uani 1 1 d . . .
O6 O 0.2264(12) 0.4087(12) 0.216(5) 0.044(8) Uani 1 1 d . . .
Br1 Br 0.1454(5) 0.000000 0.000000 0.050(3) Uani 1 4 d S T P
Br2 Br 0.000000 0.1202(7) 0.000000 0.074(4) Uani 1 4 d S T P
Pb3A Pb 0.000000 0.000000 0.2913(12) 0.0373(18) Uani 0.5 4 d S T P
Pb3B Pb 0.0552(12) 0.000000 0.000000 0.043(7) Uiso 0.125 4 d S . P
Br3 Br 0.0914(4) 0.3131(5) 0.500000 0.022(2) Uani 0.5 2 d S T P
Br4 Br 0.1881(9) 0.3280(12) 0.500000 0.101(7) Uani 0.5 2 d S T P
Cu4 Cu 0.250000 0.250000 0.500000 0.029(2) Uani 1 4 d S T P
Pb4 Pb 0.000000 0.4069(5) 0.500000 0.128(4) Uani 0.64 4 d S T P
Br6 Br 0.4190(6) 0.000000 0.254(6) 0.144(14) Uani 0.5 2 d S T P
Br7 Br 0.000000 0.3485(9) 0.000000 0.051(5) Uani 0.54 4 d S T P

loop_
_atom_site_aniso_label
_atom_site_aniso_U_11
_atom_site_aniso_U_22
_atom_site_aniso_U_33
_atom_site_aniso_U_23
_atom_site_aniso_U_13
_atom_site_aniso_U_12
Pb1 0.0215(17) 0.0262(17) 0.0233(18) 0.000 0.000 0.000
Pb2 0.0367(16) 0.0292(14) 0.0410(17) 0.000 0.000 -0.0002(10)
Se1 0.021(3) 0.020(3) 0.021(3) 0.000 0.000 0.003(2)
Se2 0.017(3) 0.030(3) 0.024(3) 0.000 0.000 0.003(2)
Cu1 0.023(3) 0.022(2) 0.019(3) -0.002(2) -0.001(2) 0.0018(19)
Cu2 0.020(5) 0.022(5) 0.025(5) 0.000 0.000 0.000
Cu3 0.018(5) 0.016(4) 0.032(6) 0.000 0.000 -0.004(4)
O1 0.007(17) 0.017(18) 0.04(2) 0.000 0.000 -0.001(15)
O2 0.020(19) 0.012(18) 0.02(2) 0.000 0.000 0.006(15)
O3 0.02(2) 0.020(18) 0.04(2) 0.000 0.000 -0.001(16)
O4 0.026(12) 0.024(12) 0.029(12) 0.000 0.000 -0.007(9)
O5 0.028(15) 0.047(16) 0.019(15) 0.004(13) -0.004(14) 0.006(13)
O6 0.054(18) 0.032(15) 0.05(2) -0.035(15) -0.012(17) 0.018(14)
Br1 0.091(8) 0.029(5) 0.030(5) 0.000 0.000 0.000
Br2 0.026(5) 0.152(12) 0.042(7) 0.000 0.000 0.000
Pb3A 0.039(4) 0.033(4) 0.040(4) 0.000 0.000 0.000
Br3 0.015(5) 0.021(5) 0.029(6) 0.000 0.000 0.003(4)
Br4 0.080(13) 0.120(16) 0.103(16) 0.000 0.000 0.027(12)
Cu4 0.040(6) 0.030(5) 0.016(5) 0.000 0.000 -0.008(5)
Pb4 0.067(6) 0.109(7) 0.207(14) 0.000 0.000 0.000
Br6 0.039(9) 0.050(9) 0.34(4) 0.000 -0.064(16) 0.000
Br7 0.039(10) 0.052(11) 0.061(13) 0.000 0.000 0.000

loop_
_atom_type_symbol
_atom_type_description
_atom_type_scat_dispersion_real
_atom_type_scat_dispersion_imag
_atom_type_scat_source
Br Br -0.2901 2.4595 'International Tables Vol C Tables 4.2.6.8 and 6.1.1.4'
Cu Cu 0.3201 1.2651 'International Tables Vol C Tables 4.2.6.8 and 6.1.1.4'
O O 0.0106 0.0060 'International Tables Vol C Tables 4.2.6.8 and 6.1.1.4'
Pb Pb -3.3944 10.1111 'International Tables Vol C Tables 4.2.6.8 and 6.1.1.4'
Se Se -0.0929 2.2259 'International Tables Vol C Tables 4.2.6.8 and 6.1.1.4'

loop_
_geom_angle_atom_site_label_1
_geom_angle_atom_site_label_2
_geom_angle_atom_site_label_3
_geom_angle
_geom_angle_site_symmetry_1
_geom_angle_site_symmetry_3
O2 Pb1 O2 71.8(15) 3_566 .
O2 Pb1 O6 114.3(9) 3_566 .
O2 Pb1 O6 64.4(8) . .
O2 Pb1 O6 64.4(8) 3_566 3_566
O2 Pb1 O6 114.3(9) . 3_566
O6 Pb1 O6 178.6(13) . 3_566
O2 Pb1 O6 64.4(8) 3_566 12_565
O2 Pb1 O6 114.3(9) . 12_565
O6 Pb1 O6 91.8(14) . 12_565
O6 Pb1 O6 88.2(14) 3_566 12_565
O2 Pb1 O6 114.3(9) 3_566 10_556
O2 Pb1 O6 64.4(8) . 10_556
O6 Pb1 O6 88.2(14) . 10_556
O6 Pb1 O6 91.8(14) 3_566 10_556
O6 Pb1 O6 178.6(13) 12_565 10_556
O2 Pb1 Cu2 35.9(8) 3_566 13_556
O2 Pb1 Cu2 35.9(8) . 13_556
O6 Pb1 Cu2 89.3(6) . 13_556
O6 Pb1 Cu2 89.3(6) 3_566 13_556
O6 Pb1 Cu2 89.3(6) 12_565 13_556
O6 Pb1 Cu2 89.3(6) 10_556 13_556
O2 Pb1 Cu1 31.7(4) 3_566 15_556
O2 Pb1 Cu1 89.2(7) . 15_556
O6 Pb1 Cu1 145.2(7) . 15_556
O6 Pb1 Cu1 33.4(6) 3_566 15_556
O6 Pb1 Cu1 78.2(6) 12_565 15_556
O6 Pb1 Cu1 101.0(7) 10_556 15_556
Cu2 Pb1 Cu1 57.72(8) 13_556 15_556
O2 Pb1 Cu1 31.7(4) 3_566 8
O2 Pb1 Cu1 89.2(7) . 8
O6 Pb1 Cu1 101.0(7) . 8
O6 Pb1 Cu1 78.2(6) 3_566 8
O6 Pb1 Cu1 33.4(6) 12_565 8
O6 Pb1 Cu1 145.2(7) 10_556 8
Cu2 Pb1 Cu1 57.72(8) 13_556 8
Cu1 Pb1 Cu1 53.93(15) 15_556 8
O2 Pb1 Cu1 89.2(7) 3_566 13
O2 Pb1 Cu1 31.7(4) . 13
O6 Pb1 Cu1 33.4(6) . 13
O6 Pb1 Cu1 145.2(7) 3_566 13
O6 Pb1 Cu1 101.0(7) 12_565 13
O6 Pb1 Cu1 78.2(6) 10_556 13
Cu2 Pb1 Cu1 57.72(8) 13_556 13
Cu1 Pb1 Cu1 115.44(16) 15_556 13
Cu1 Pb1 Cu1 91.05(15) 8 13
O2 Pb1 Cu1 89.2(7) 3_566 6_556
O2 Pb1 Cu1 31.7(4) . 6_556
O6 Pb1 Cu1 78.2(6) . 6_556
O6 Pb1 Cu1 101.0(7) 3_566 6_556
O6 Pb1 Cu1 145.2(7) 12_565 6_556
O6 Pb1 Cu1 33.4(6) 10_556 6_556
Cu2 Pb1 Cu1 57.72(8) 13_556 6_556
Cu1 Pb1 Cu1 91.05(15) 15_556 6_556
Cu1 Pb1 Cu1 115.44(16) 8 6_556
Cu1 Pb1 Cu1 53.93(15) 13 6_556
O2 Pb1 Br4 140.2(8) 3_566 .
O2 Pb1 Br4 68.3(8) . .
O6 Pb1 Br4 46.1(7) . .
O6 Pb1 Br4 134.4(7) 3_566 .
O6 Pb1 Br4 134.4(7) 12_565 .
O6 Pb1 Br4 46.1(7) 10_556 .
Cu2 Pb1 Br4 104.2(3) 13_556 .
Cu1 Pb1 Br4 145.4(2) 15_556 .
Cu1 Pb1 Br4 145.4(2) 8 .
Cu1 Pb1 Br4 55.9(3) 13 .
Cu1 Pb1 Br4 55.9(3) 6_556 .
O5 Pb2 O5 101.7(12) . 10
O5 Pb2 O1 67.2(7) . .
O5 Pb2 O1 67.2(7) 10 .
O5 Pb2 O4 107.6(8) . .
O5 Pb2 O4 107.6(8) 10 .
O1 Pb2 O4 66.6(11) . .
O5 Pb2 Br2 72.7(6) . .
O5 Pb2 Br2 72.7(6) 10 .
O1 Pb2 Br2 113.9(8) . .
O4 Pb2 Br2 179.5(8) . .
O5 Pb2 Cu3 86.8(6) . .
O5 Pb2 Cu3 86.8(6) 10 .
O1 Pb2 Cu3 32.8(7) . .
O4 Pb2 Cu3 33.8(8) . .
Br2 Pb2 Cu3 146.7(2) . .
O5 Pb2 Cu1 83.4(6) . .
O5 Pb2 Cu1 33.7(6) 10 .
O1 Pb2 Cu1 33.5(4) . .
O4 Pb2 Cu1 86.8(7) . .
Br2 Pb2 Cu1 93.64(19) . .
Cu3 Pb2 Cu1 57.42(8) . .
O5 Pb2 Cu1 33.7(6) . 10
O5 Pb2 Cu1 83.4(6) 10 10
O1 Pb2 Cu1 33.5(4) . 10
O4 Pb2 Cu1 86.8(7) . 10
Br2 Pb2 Cu1 93.64(19) . 10
Cu3 Pb2 Cu1 57.42(8) . 10
Cu1 Pb2 Cu1 55.01(15) . 10
O5 Pb2 Br7 121.2(6) . .
O5 Pb2 Br7 121.2(6) 10 .
O1 Pb2 Br7 162.8(8) . .
O4 Pb2 Br7 96.2(8) . .
Br2 Pb2 Br7 83.3(3) . .
Cu3 Pb2 Br7 130.0(2) . .
Cu1 Pb2 Br7 152.38(8) . .
Cu1 Pb2 Br7 152.38(8) 10 .
O5 Pb2 Br3 169.8(6) . 1_554
O5 Pb2 Br3 68.1(6) 10 1_554
O1 Pb2 Br3 107.9(3) . 1_554
O4 Pb2 Br3 77.2(4) . 1_554
Br2 Pb2 Br3 102.59(18) . 1_554
Cu3 Pb2 Br3 93.16(16) . 1_554
Cu1 Pb2 Br3 87.99(16) . 1_554
Cu1 Pb2 Br3 140.62(17) 10 1_554
Br7 Pb2 Br3 66.16(16) . 1_554
O5 Pb2 Br3 68.1(6) . .
O5 Pb2 Br3 169.8(6) 10 .
O1 Pb2 Br3 107.9(3) . .
O4 Pb2 Br3 77.2(4) . .
Br2 Pb2 Br3 102.59(18) . .
Cu3 Pb2 Br3 93.16(16) . .
Cu1 Pb2 Br3 140.62(17) . .
Cu1 Pb2 Br3 87.99(16) 10 .
Br7 Pb2 Br3 66.16(16) . .
Br3 Pb2 Br3 122.0(3) 1_554 .
O5 Pb2 Se2 21.5(6) . .
O5 Pb2 Se2 113.9(6) 10 .
O1 Pb2 Se2 88.6(4) . .
O4 Pb2 Se2 117.1(2) . .
Br2 Pb2 Se2 63.01(10) . .
Cu3 Pb2 Se2 104.71(9) . .
Cu1 Pb2 Se2 102.95(12) . .
Cu1 Pb2 Se2 55.16(11) 10 .
Br7 Pb2 Se2 100.02(14) . .
Br3 Pb2 Se2 162.04(19) 1_554 .
Br3 Pb2 Se2 56.26(17) . .
O4 Se1 O6 100.7(11) . 10
O4 Se1 O6 100.7(11) . .
O6 Se1 O6 103(2) 10 .
O4 Se1 Cu1 83.9(10) . 13
O6 Se1 Cu1 83.5(10) 10 13
O6 Se1 Cu1 29.1(9) . 13
O4 Se1 Cu1 83.9(10) . 6
O6 Se1 Cu1 29.1(9) 10 6
O6 Se1 Cu1 83.5(10) . 6
Cu1 Se1 Cu1 57.95(18) 13 6
O4 Se1 Cu3 27.6(12) . .
O6 Se1 Cu3 83.8(8) 10 .
O6 Se1 Cu3 83.8(8) . .
Cu1 Se1 Cu3 60.27(11) 13 .
Cu1 Se1 Cu3 60.27(11) 6 .
O4 Se1 Br4 67.8(4) . 1_554
O6 Se1 Br4 48.1(11) 10 1_554
O6 Se1 Br4 141.6(10) . 1_554
Cu1 Se1 Br4 112.9(4) 13 1_554
Cu1 Se1 Br4 59.5(4) 6 1_554
Cu3 Se1 Br4 69.8(3) . 1_554
O4 Se1 Br4 67.8(4) . .
O6 Se1 Br4 141.6(10) 10 .
O6 Se1 Br4 48.1(11) . .
Cu1 Se1 Br4 59.5(4) 13 .
Cu1 Se1 Br4 112.9(4) 6 .
Cu3 Se1 Br4 69.8(3) . .
Br4 Se1 Br4 135.5(7) 1_554 .
O4 Se1 Br6 127.9(10) . 13
O6 Se1 Br6 86.1(10) 10 13
O6 Se1 Br6 128.0(9) . 13
Cu1 Se1 Br6 147.9(2) 13 13
Cu1 Se1 Br6 115.1(5) 6 13
Cu3 Se1 Br6 148.1(4) . 13
Br4 Se1 Br6 80.9(6) 1_554 13
Br4 Se1 Br6 130.6(6) . 13
O4 Se1 Br6 127.9(10) . 6
O6 Se1 Br6 128.0(9) 10 6
O6 Se1 Br6 86.1(10) . 6
Cu1 Se1 Br6 115.1(5) 13 6
Cu1 Se1 Br6 147.9(2) 6 6
Cu3 Se1 Br6 148.1(4) . 6
Br4 Se1 Br6 130.6(6) 1_554 6
Br4 Se1 Br6 80.9(6) . 6
Br6 Se1 Br6 51.8(11) 13 6
O4 Se1 Pb2 30.1(12) . .
O6 Se1 Pb2 117.2(10) 10 .
O6 Se1 Pb2 117.2(10) . .
Cu1 Se1 Pb2 110.07(15) 13 .
Cu1 Se1 Pb2 110.07(15) 6 .
Cu3 Se1 Pb2 57.63(9) . .
Br4 Se1 Pb2 71.5(4) 1_554 .
Br4 Se1 Pb2 71.5(4) . .
Br6 Se1 Pb2 101.71(19) 13 .
Br6 Se1 Pb2 101.71(19) 6 .
O4 Se1 Pb1 123.2(4) . .
O6 Se1 Pb1 111.5(10) 10 .
O6 Se1 Pb1 28.3(8) . .
Cu1 Se1 Pb1 56.35(10) 13 .
Cu1 Se1 Pb1 102.47(15) 6 .
Cu3 Se1 Pb1 111.37(10) . .
Br4 Se1 Pb1 159.6(4) 1_554 .
Br4 Se1 Pb1 57.7(4) . .
Br6 Se1 Pb1 100.5(4) 13 .
Br6 Se1 Pb1 59.2(4) 6 .
Pb2 Se1 Pb1 127.23(6) . .
O5 Se2 O5 101.9(17) 10_556 .
O5 Se2 O3 101.5(11) 10_556 .
O5 Se2 O3 101.5(11) . .
O5 Se2 Cu2 82.5(8) 10_556 .
O5 Se2 Cu2 82.5(8) . .
O3 Se2 Cu2 30.4(11) . .
O5 Se2 Cu1 28.2(8) 10_556 1_556
O5 Se2 Cu1 82.1(8) . 1_556
O3 Se2 Cu1 86.1(10) . 1_556
Cu2 Se2 Cu1 59.86(16) . 1_556
O5 Se2 Cu1 82.1(8) 10_556 10
O5 Se2 Cu1 28.2(8) . 10
O3 Se2 Cu1 86.1(10) . 10
Cu2 Se2 Cu1 59.86(16) . 10
Cu1 Se2 Cu1 57.21(18) 1_556 10
O5 Se2 Br3 78.1(9) 10_556 .
O5 Se2 Br3 78.1(9) . .
O3 Se2 Br3 179.3(12) . .
Cu2 Se2 Br3 148.9(3) . .
Cu1 Se2 Br3 93.3(2) 1_556 .
Cu1 Se2 Br3 93.3(2) 10 .
O5 Se2 Pb2 118.5(9) 10_556 .
O5 Se2 Pb2 30.6(8) . .
O3 Se2 Pb2 118.8(2) . .
Cu2 Se2 Pb2 109.57(11) . .
Cu1 Se2 Pb2 107.77(15) 1_556 .
Cu1 Se2 Pb2 58.71(10) 10 .
Br3 Se2 Pb2 61.03(9) . .
O5 Se2 Pb2 30.6(8) 10_556 1_556
O5 Se2 Pb2 118.5(9) . 1_556
O3 Se2 Pb2 118.8(2) . 1_556
Cu2 Se2 Pb2 109.57(11) . 1_556
Cu1 Se2 Pb2 58.71(10) 1_556 1_556
Cu1 Se2 Pb2 107.77(15) 10 1_556
Br3 Se2 Pb2 61.03(9) . 1_556
Pb2 Se2 Pb2 118.91(16) . 1_556
O5 Se2 Br2 70.6(8) 10_556 1_556
O5 Se2 Br2 172.5(9) . 1_556
O3 Se2 Br2 80.0(6) . 1_556
Cu2 Se2 Br2 95.8(2) . 1_556
Cu1 Se2 Br2 90.72(10) 1_556 1_556
Cu1 Se2 Br2 145.95(18) 10 1_556
Br3 Se2 Br2 100.3(3) . 1_556
Pb2 Se2 Br2 153.7(2) . 1_556
Pb2 Se2 Br2 55.15(16) 1_556 1_556
O5 Se2 Br2 172.5(9) 10_556 .
O5 Se2 Br2 70.6(8) . .
O3 Se2 Br2 80.0(6) . .
Cu2 Se2 Br2 95.8(2) . .
Cu1 Se2 Br2 145.95(18) 1_556 .
Cu1 Se2 Br2 90.72(10) 10 .
Br3 Se2 Br2 100.3(3) . .
Pb2 Se2 Br2 55.15(16) . .
Pb2 Se2 Br2 153.7(2) 1_556 .
Br2 Se2 Br2 116.88(17) 1_556 .
O5 Se2 Pb3A 98.8(9) 10_556 9_556
O5 Se2 Pb3A 134.6(9) . 9_556
O3 Se2 Pb3A 34.4(9) . 9_556
Cu2 Se2 Pb3A 60.73(16) . 9_556
Cu1 Se2 Pb3A 99.16(14) 1_556 9_556
Cu1 Se2 Pb3A 119.89(17) 10 9_556
Br3 Se2 Pb3A 146.15(19) . 9_556
Pb2 Se2 Pb3A 140.67(15) . 9_556
Pb2 Se2 Pb3A 99.41(12) 1_556 9_556
Br2 Se2 Pb3A 48.6(2) 1_556 9_556
Br2 Se2 Pb3A 86.7(2) . 9_556
O2 Cu1 O6 86.0(12) 13 13
O2 Cu1 O1 178.4(12) 13 .
O6 Cu1 O1 95.5(12) 13 .
O2 Cu1 O5 94.4(12) 13 10
O6 Cu1 O5 177.4(11) 13 10
O1 Cu1 O5 84.0(12) . 10
O2 Cu1 Cu1 34.9(7) 13 10_554
O6 Cu1 Cu1 96.4(9) 13 10_554
O1 Cu1 Cu1 144.2(8) . 10_554
O5 Cu1 Cu1 82.6(8) 10 10_554
O2 Cu1 Cu1 145.1(7) 13 10
O6 Cu1 Cu1 83.6(9) 13 10
O1 Cu1 Cu1 35.8(8) . 10
O5 Cu1 Cu1 97.4(8) 10 10
Cu1 Cu1 Cu1 180.0 10_554 10
O2 Cu1 Br1 87.2(8) 13 .
O6 Cu1 Br1 93.4(9) 13 .
O1 Cu1 Br1 93.1(8) . .
O5 Cu1 Br1 89.1(8) 10 .
Cu1 Cu1 Br1 119.69(9) 10_554 .
Cu1 Cu1 Br1 60.31(9) 10 .
O2 Cu1 Se1 111.8(9) 13 13
O6 Cu1 Se1 25.8(8) 13 13
O1 Cu1 Se1 69.8(9) . 13
O5 Cu1 Se1 153.8(8) 10 13
Cu1 Cu1 Se1 118.97(9) 10_554 13
Cu1 Cu1 Se1 61.03(9) 10 13
Br1 Cu1 Se1 91.9(2) . 13
O2 Cu1 Cu2 32.8(9) 13 1_554
O6 Cu1 Cu2 102.7(7) 13 1_554
O1 Cu1 Cu2 146.7(9) . 1_554
O5 Cu1 Cu2 78.9(8) 10 1_554
Cu1 Cu1 Cu2 61.18(9) 10_554 1_554
Cu1 Cu1 Cu2 118.82(9) 10 1_554
Br1 Cu1 Cu2 58.60(10) . 1_554
Se1 Cu1 Cu2 123.37(19) 13 1_554
O2 Cu1 Cu4 93.9(8) 13 1_554
O6 Cu1 Cu4 87.1(9) 13 1_554
O1 Cu1 Cu4 85.8(8) . 1_554
O5 Cu1 Cu4 90.4(8) 10 1_554
Cu1 Cu1 Cu4 61.31(8) 10_554 1_554
Cu1 Cu1 Cu4 118.69(8) 10 1_554
Br1 Cu1 Cu4 178.79(17) . 1_554
Se1 Cu1 Cu4 88.06(13) 13 1_554
Cu2 Cu1 Cu4 122.36(14) 1_554 1_554
O2 Cu1 Cu3 148.8(9) 13 .
O6 Cu1 Cu3 80.9(7) 13 .
O1 Cu1 Cu3 31.5(8) . .
O5 Cu1 Cu3 97.5(8) 10 .
Cu1 Cu1 Cu3 118.79(8) 10_554 .
Cu1 Cu1 Cu3 61.21(8) 10 .
Br1 Cu1 Cu3 121.52(15) . .
Se1 Cu1 Cu3 60.04(11) 13 .
Cu2 Cu1 Cu3 176.42(19) 1_554 .
Cu4 Cu1 Cu3 57.47(8) 1_554 .
O2 Cu1 Se2 70.3(9) 13 1_554
O6 Cu1 Se2 155.9(8) 13 1_554
O1 Cu1 Se2 108.1(9) . 1_554
O5 Cu1 Se2 24.2(7) 10 1_554
Cu1 Cu1 Se2 61.40(9) 10_554 1_554
Cu1 Cu1 Se2 118.61(9) 10 1_554
Br1 Cu1 Se2 90.3(2) . 1_554
Se1 Cu1 Se2 177.01(19) 13 1_554
Cu2 Cu1 Se2 59.57(16) 1_554 1_554
Cu4 Cu1 Se2 89.68(13) 1_554 1_554
Cu3 Cu1 Se2 117.03(15) . 1_554
O2 Cu2 O2 89.9(18) 13_556 15_545
O2 Cu2 O3 173.0(14) 13_556 3_556
O2 Cu2 O3 97.1(13) 15_545 3_556
O2 Cu2 O3 97.1(13) 13_556 .
O2 Cu2 O3 173.0(14) 15_545 .
O3 Cu2 O3 76(2) 3_556 .
O2 Cu2 Br1 87.6(2) 13_556 1_556
O2 Cu2 Br1 87.6(2) 15_545 1_556
O3 Cu2 Br1 92.6(2) 3_556 1_556
O3 Cu2 Br1 92.6(2) . 1_556
O2 Cu2 Br1 87.6(2) 13_556 .
O2 Cu2 Br1 87.6(2) 15_545 .
O3 Cu2 Br1 92.6(2) 3_556 .
O3 Cu2 Br1 92.6(2) . .
Br1 Cu2 Br1 173.3(5) 1_556 .
O2 Cu2 Se2 160.8(9) 13_556 3_556
O2 Cu2 Se2 70.9(9) 15_545 3_556
O3 Cu2 Se2 26.1(10) 3_556 3_556
O3 Cu2 Se2 102.1(10) . 3_556
Br1 Cu2 Se2 91.46(11) 1_556 3_556
Br1 Cu2 Se2 91.46(11) . 3_556
O2 Cu2 Se2 70.9(9) 13_556 .
O2 Cu2 Se2 160.8(9) 15_545 .
O3 Cu2 Se2 102.1(10) 3_556 .
O3 Cu2 Se2 26.1(10) . .
Br1 Cu2 Se2 91.46(11) 1_556 .
Br1 Cu2 Se2 91.46(11) . .
Se2 Cu2 Se2 128.3(3) 3_556 .
O2 Cu2 Cu1 32.2(4) 13_556 1_556
O2 Cu2 Cu1 103.1(8) 15_545 1_556
O3 Cu2 Cu1 144.3(6) 3_556 1_556
O3 Cu2 Cu1 83.0(9) . 1_556
Br1 Cu2 Cu1 59.54(14) 1_556 1_556
Br1 Cu2 Cu1 117.11(19) . 1_556
Se2 Cu2 Cu1 150.91(8) 3_556 1_556
Se2 Cu2 Cu1 60.57(11) . 1_556
O2 Cu2 Cu1 103.1(8) 13_556 3
O2 Cu2 Cu1 32.2(4) 15_545 3
O3 Cu2 Cu1 83.0(9) 3_556 3
O3 Cu2 Cu1 144.3(6) . 3
Br1 Cu2 Cu1 117.11(19) 1_556 3
Br1 Cu2 Cu1 59.54(14) . 3
Se2 Cu2 Cu1 60.57(11) 3_556 3
Se2 Cu2 Cu1 150.91(8) . 3
Cu1 Cu2 Cu1 128.0(3) 1_556 3
O2 Cu2 Cu1 32.2(4) 13_556 10
O2 Cu2 Cu1 103.1(8) 15_545 10
O3 Cu2 Cu1 144.3(6) 3_556 10
O3 Cu2 Cu1 83.0(9) . 10
Br1 Cu2 Cu1 117.11(19) 1_556 10
Br1 Cu2 Cu1 59.54(14) . 10
Se2 Cu2 Cu1 150.91(8) 3_556 10
Se2 Cu2 Cu1 60.57(11) . 10
Cu1 Cu2 Cu1 57.65(17) 1_556 10
Cu1 Cu2 Cu1 98.7(2) 3 10
O2 Cu2 Cu1 103.1(8) 13_556 12_556
O2 Cu2 Cu1 32.2(4) 15_545 12_556
O3 Cu2 Cu1 83.0(9) 3_556 12_556
O3 Cu2 Cu1 144.3(6) . 12_556
Br1 Cu2 Cu1 59.54(14) 1_556 12_556
Br1 Cu2 Cu1 117.11(19) . 12_556
Se2 Cu2 Cu1 60.57(11) 3_556 12_556
Se2 Cu2 Cu1 150.91(8) . 12_556
Cu1 Cu2 Cu1 98.7(2) 1_556 12_556
Cu1 Cu2 Cu1 57.65(17) 3 12_556
Cu1 Cu2 Cu1 128.0(3) 10 12_556
O1 Cu3 O1 180.0 13 .
O1 Cu3 O4 86.3(13) 13 13
O1 Cu3 O4 93.7(13) . 13
O1 Cu3 O4 93.7(13) 13 .
O1 Cu3 O4 86.3(13) . .
O4 Cu3 O4 180.0 13 .
O1 Cu3 Cu4 90.0 13 1_554
O1 Cu3 Cu4 90.0 . 1_554
O4 Cu3 Cu4 90.0 13 1_554
O4 Cu3 Cu4 90.0 . 1_554
O1 Cu3 Cu4 90.0 13 .
O1 Cu3 Cu4 90.0 . .
O4 Cu3 Cu4 90.0 13 .
O4 Cu3 Cu4 90.0 . .
Cu4 Cu3 Cu4 180.0 1_554 .
O1 Cu3 Se1 69.8(9) 13 .
O1 Cu3 Se1 110.2(9) . .
O4 Cu3 Se1 156.1(10) 13 .
O4 Cu3 Se1 23.9(10) . .
Cu4 Cu3 Se1 90.0 1_554 .
Cu4 Cu3 Se1 90.0 . .
O1 Cu3 Se1 110.2(9) 13 13
O1 Cu3 Se1 69.8(9) . 13
O4 Cu3 Se1 23.9(10) 13 13
O4 Cu3 Se1 156.1(10) . 13
Cu4 Cu3 Se1 90.0 1_554 13
Cu4 Cu3 Se1 90.0 . 13
Se1 Cu3 Se1 180.0 . 13
O1 Cu3 Cu1 147.9(4) 13 .
O1 Cu3 Cu1 32.1(4) . .
O4 Cu3 Cu1 80.1(8) 13 .
O4 Cu3 Cu1 99.9(8) . .
Cu4 Cu3 Cu1 61.21(8) 1_554 .
Cu4 Cu3 Cu1 118.79(8) . .
Se1 Cu3 Cu1 120.31(11) . .
Se1 Cu3 Cu1 59.69(11) 13 .
O1 Cu3 Cu1 32.1(4) 13 13
O1 Cu3 Cu1 147.9(4) . 13
O4 Cu3 Cu1 99.9(8) 13 13
O4 Cu3 Cu1 80.1(8) . 13
Cu4 Cu3 Cu1 118.79(8) 1_554 13
Cu4 Cu3 Cu1 61.21(8) . 13
Se1 Cu3 Cu1 59.69(11) . 13
Se1 Cu3 Cu1 120.31(11) 13 13
Cu1 Cu3 Cu1 180.0 . 13
O1 Cu3 Cu1 147.9(4) 13 10
O1 Cu3 Cu1 32.1(4) . 10
O4 Cu3 Cu1 80.1(8) 13 10
O4 Cu3 Cu1 99.9(8) . 10
Cu4 Cu3 Cu1 118.79(8) 1_554 10
Cu4 Cu3 Cu1 61.21(8) . 10
Se1 Cu3 Cu1 120.31(11) . 10
Se1 Cu3 Cu1 59.69(11) 13 10
Cu1 Cu3 Cu1 57.58(16) . 10
Cu1 Cu3 Cu1 122.42(16) 13 10
O1 Cu3 Cu1 32.1(4) 13 6
O1 Cu3 Cu1 147.9(4) . 6
O4 Cu3 Cu1 99.9(8) 13 6
O4 Cu3 Cu1 80.1(8) . 6
Cu4 Cu3 Cu1 61.21(8) 1_554 6
Cu4 Cu3 Cu1 118.79(8) . 6
Se1 Cu3 Cu1 59.69(11) . 6
Se1 Cu3 Cu1 120.31(11) 13 6
Cu1 Cu3 Cu1 122.42(16) . 6
Cu1 Cu3 Cu1 57.58(16) 13 6
Cu1 Cu3 Cu1 180.00(8) 10 6
Cu3 O1 Cu1 116.4(10) . .
Cu3 O1 Cu1 116.4(10) . 10
Cu1 O1 Cu1 108.4(15) . 10
Cu3 O1 Pb2 105.2(14) . .
Cu1 O1 Pb2 104.5(10) . .
Cu1 O1 Pb2 104.5(10) 10 .
Cu1 O2 Cu1 110.1(15) 13 6_556
Cu1 O2 Cu2 115.0(10) 13 13_556
Cu1 O2 Cu2 115.0(10) 6_556 13_556
Cu1 O2 Pb1 108.3(10) 13 .
Cu1 O2 Pb1 108.3(10) 6_556 .
Cu2 O2 Pb1 99.1(12) 13_556 .
Se2 O3 Cu2 123.5(19) . .
Se2 O3 Pb3A 122.7(14) . 9_556
Cu2 O3 Pb3A 104.4(13) . 9_556
Se2 O3 Pb3A 122.7(14) . .
Cu2 O3 Pb3A 104.4(13) . .
Pb3A O3 Pb3A 63.7(9) 9_556 .
Se1 O4 Cu3 128.5(19) . .
Se1 O4 Pb2 129.5(18) . .
Cu3 O4 Pb2 101.9(14) . .
Se2 O5 Cu1 127.6(14) . 10
Se2 O5 Pb2 127.9(13) . .
Cu1 O5 Pb2 104.2(11) 10 .
Se1 O6 Cu1 125.1(14) . 13
Se1 O6 Pb1 133.0(13) . .
Cu1 O6 Pb1 99.6(11) 13 .
Se1 O6 Br4 102.0(13) . .
Cu1 O6 Br4 92.9(12) 13 .
Pb1 O6 Br4 88.2(10) . .
Pb3B Br1 Cu2 86.6(3) . .
Pb3B Br1 Cu2 86.6(3) . 1_554
Cu2 Br1 Cu2 173.3(5) . 1_554
Pb3B Br1 Cu1 113.0(2) . 10
Cu2 Br1 Cu1 61.86(12) . 10
Cu2 Br1 Cu1 121.15(16) 1_554 10
Pb3B Br1 Cu1 113.0(2) . 12
Cu2 Br1 Cu1 121.15(16) . 12
Cu2 Br1 Cu1 61.86(12) 1_554 12
Cu1 Br1 Cu1 134.0(4) 10 12
Pb3B Br1 Cu1 113.0(2) . 3
Cu2 Br1 Cu1 61.86(12) . 3
Cu2 Br1 Cu1 121.15(16) 1_554 3
Cu1 Br1 Cu1 101.8(3) 10 3
Cu1 Br1 Cu1 59.38(19) 12 3
Pb3B Br1 Cu1 113.0(2) . .
Cu2 Br1 Cu1 121.15(16) . .
Cu2 Br1 Cu1 61.86(12) 1_554 .
Cu1 Br1 Cu1 59.38(19) 10 .
Cu1 Br1 Cu1 101.8(3) 12 .
Cu1 Br1 Cu1 134.0(4) 3 .
Pb3B Br1 Pb3A 27.85(13) . .
Cu2 Br1 Pb3A 58.8(2) . .
Cu2 Br1 Pb3A 114.5(3) 1_554 .
Cu1 Br1 Pb3A 96.53(16) 10 .
Cu1 Br1 Pb3A 125.2(2) 12 .
Cu1 Br1 Pb3A 96.53(16) 3 .
Cu1 Br1 Pb3A 125.2(2) . .
Pb3B Br1 Pb3A 27.85(13) . 9
Cu2 Br1 Pb3A 114.5(3) . 9
Cu2 Br1 Pb3A 58.8(2) 1_554 9
Cu1 Br1 Pb3A 125.2(2) 10 9
Cu1 Br1 Pb3A 96.53(16) 12 9
Cu1 Br1 Pb3A 125.2(2) 3 9
Cu1 Br1 Pb3A 96.53(16) . 9
Pb3A Br1 Pb3A 55.7(3) . 9
Pb3B Br1 Br2 35.00(19) . .
Cu2 Br1 Br2 87.3(2) . .
Cu2 Br1 Br2 87.3(2) 1_554 .
Cu1 Br1 Br2 82.80(19) 10 .
Cu1 Br1 Br2 139.9(3) 12 .
Cu1 Br1 Br2 139.9(3) 3 .
Cu1 Br1 Br2 82.80(19) . .
Pb3A Br1 Br2 43.59(17) . .
Pb3A Br1 Br2 43.59(17) 9 .
Pb3B Br1 Br2 35.00(19) . 9
Cu2 Br1 Br2 87.3(2) . 9
Cu2 Br1 Br2 87.3(2) 1_554 9
Cu1 Br1 Br2 139.9(3) 10 9
Cu1 Br1 Br2 82.80(19) 12 9
Cu1 Br1 Br2 82.80(19) 3 9
Cu1 Br1 Br2 139.9(3) . 9
Pb3A Br1 Br2 43.59(17) . 9
Pb3A Br1 Br2 43.59(17) 9 9
Br2 Br1 Br2 70.0(4) . 9
Pb3B Br1 Pb1 134.50(11) . 13_556
Cu2 Br1 Pb1 47.85(19) . 13_556
Cu2 Br1 Pb1 138.9(4) 1_554 13_556
Cu1 Br1 Pb1 51.18(13) 10 13_556
Cu1 Br1 Pb1 94.6(2) 12 13_556
Cu1 Br1 Pb1 51.18(14) 3 13_556
Cu1 Br1 Pb1 94.6(2) . 13_556
Pb3A Br1 Pb1 106.65(11) . 13_556
Pb3A Br1 Pb1 162.3(2) 9 13_556
Br2 Br1 Pb1 125.04(9) . 13_556
Br2 Br1 Pb1 125.04(9) 9 13_556
Pb3B Br2 Pb3B 56.9(11) . 9
Pb3B Br2 Pb3A 45.4(4) . .
Pb3B Br2 Pb3A 45.4(4) 9 .
Pb3B Br2 Pb3A 45.4(4) . 9
Pb3B Br2 Pb3A 45.4(4) 9 9
Pb3A Br2 Pb3A 74.1(4) . 9
Pb3B Br2 Pb2 101.9(5) . .
Pb3B Br2 Pb2 158.8(6) 9 .
Pb3A Br2 Pb2 121.12(8) . .
Pb3A Br2 Pb2 121.12(8) 9 .
Pb3B Br2 Pb2 158.8(6) . 11
Pb3B Br2 Pb2 101.9(5) 9 11
Pb3A Br2 Pb2 121.12(8) . 11
Pb3A Br2 Pb2 121.12(8) 9 11
Pb2 Br2 Pb2 99.3(4) . 11
Pb3B Br2 Se2 111.0(3) . 11_554
Pb3B Br2 Se2 82.9(3) 9 11_554
Pb3A Br2 Se2 128.3(4) . 11_554
Pb3A Br2 Se2 65.98(14) 9 11_554
Pb2 Br2 Se2 107.4(3) . 11_554
Pb2 Br2 Se2 61.84(13) 11 11_554
Pb3B Br2 Se2 111.0(3) . 11
Pb3B Br2 Se2 82.9(3) 9 11
Pb3A Br2 Se2 65.98(14) . 11
Pb3A Br2 Se2 128.3(4) 9 11
Pb2 Br2 Se2 107.4(3) . 11
Pb2 Br2 Se2 61.84(13) 11 11
Se2 Br2 Se2 116.88(17) 11_554 11
Pb3B Br2 Se2 82.9(3) . 1_554
Pb3B Br2 Se2 111.0(3) 9 1_554
Pb3A Br2 Se2 128.3(4) . 1_554
Pb3A Br2 Se2 65.98(14) 9 1_554
Pb2 Br2 Se2 61.84(13) . 1_554
Pb2 Br2 Se2 107.4(3) 11 1_554
Se2 Br2 Se2 60.81(15) 11_554 1_554
Se2 Br2 Se2 164.7(5) 11 1_554
Pb3B Br2 Se2 82.9(3) . .
Pb3B Br2 Se2 111.0(3) 9 .
Pb3A Br2 Se2 65.98(14) . .
Pb3A Br2 Se2 128.3(4) 9 .
Pb2 Br2 Se2 61.84(13) . .
Pb2 Br2 Se2 107.4(3) 11 .
Se2 Br2 Se2 164.7(5) 11_554 .
Se2 Br2 Se2 60.81(15) 11 .
Se2 Br2 Se2 116.88(17) 1_554 .
Pb3B Br2 Br1 83.5(6) . 9
Pb3B Br2 Br1 26.5(5) 9 9
Pb3A Br2 Br1 62.8(2) . 9
Pb3A Br2 Br1 62.8(2) 9 9
Pb2 Br2 Br1 174.6(4) . 9
Pb2 Br2 Br1 75.35(11) 11 9
Se2 Br2 Br1 70.23(12) 11_554 9
Se2 Br2 Br1 70.23(12) 11 9
Se2 Br2 Br1 119.41(18) 1_554 9
Se2 Br2 Br1 119.41(18) . 9
Pb3B Br2 Br1 26.5(5) . .
Pb3B Br2 Br1 83.5(6) 9 .
Pb3A Br2 Br1 62.8(2) . .
Pb3A Br2 Br1 62.8(2) 9 .
Pb2 Br2 Br1 75.35(11) . .
Pb2 Br2 Br1 174.6(4) 11 .
Se2 Br2 Br1 119.41(18) 11_554 .
Se2 Br2 Br1 119.41(18) 11 .
Se2 Br2 Br1 70.23(12) 1_554 .
Se2 Br2 Br1 70.23(12) . .
Br1 Br2 Br1 110.0(4) 9 .
Pb3B Pb3A Pb3B 71.4(12) . 9
Pb3B Pb3A O3 91.3(7) . .
Pb3B Pb3A O3 146.6(7) 9 .
Pb3B Pb3A O3 91.3(7) . 3_556
Pb3B Pb3A O3 146.6(7) 9 3_556
O3 Pb3A O3 58.3(15) . 3_556
Pb3B Pb3A O3 146.6(7) . 9_556
Pb3B Pb3A O3 91.3(7) 9 9_556
O3 Pb3A O3 116.3(9) . 9_556
O3 Pb3A O3 88.2(14) 3_556 9_556
Pb3B Pb3A O3 146.6(7) . 11
Pb3B Pb3A O3 91.3(7) 9 11
O3 Pb3A O3 88.2(14) . 11
O3 Pb3A O3 116.3(9) 3_556 11
O3 Pb3A O3 58.3(15) 9_556 11
Pb3B Pb3A Pb3A 144.3(6) . 9_556
Pb3B Pb3A Pb3A 144.3(6) 9 9_556
O3 Pb3A Pb3A 58.2(4) . 9_556
O3 Pb3A Pb3A 58.2(4) 3_556 9_556
O3 Pb3A Pb3A 58.2(4) 9_556 9_556
O3 Pb3A Pb3A 58.2(4) 11 9_556
Pb3B Pb3A Br2 60.7(3) . .
Pb3B Pb3A Br2 60.7(3) 9 .
O3 Pb3A Br2 85.9(6) . .
O3 Pb3A Br2 135.0(7) 3_556 .
O3 Pb3A Br2 135.0(7) 9_556 .
O3 Pb3A Br2 85.9(6) 11 .
Pb3A Pb3A Br2 127.0(2) 9_556 .
Pb3B Pb3A Br2 60.7(3) . 9
Pb3B Pb3A Br2 60.7(3) 9 9
O3 Pb3A Br2 135.0(7) . 9
O3 Pb3A Br2 85.9(6) 3_556 9
O3 Pb3A Br2 85.9(6) 9_556 9
O3 Pb3A Br2 135.0(7) 11 9
Pb3A Pb3A Br2 127.0(2) 9_556 9
Br2 Pb3A Br2 105.9(4) . 9
Pb3B Pb3A Cu2 147.5(6) . 9_556
Pb3B Pb3A Cu2 76.1(6) 9 9_556
O3 Pb3A Cu2 116.8(6) . 9_556
O3 Pb3A Cu2 116.8(6) 3_556 9_556
O3 Pb3A Cu2 32.6(8) 9_556 9_556
O3 Pb3A Cu2 32.6(8) 11 9_556
Pb3A Pb3A Cu2 68.21(12) 9_556 9_556
Br2 Pb3A Cu2 102.92(7) . 9_556
Br2 Pb3A Cu2 102.92(7) 9 9_556
Pb3B Pb3A Cu2 76.1(6) . .
Pb3B Pb3A Cu2 147.5(6) 9 .
O3 Pb3A Cu2 32.6(8) . .
O3 Pb3A Cu2 32.6(8) 3_556 .
O3 Pb3A Cu2 116.8(6) 9_556 .
O3 Pb3A Cu2 116.8(6) 11 .
Pb3A Pb3A Cu2 68.21(12) 9_556 .
Br2 Pb3A Cu2 102.92(7) . .
Br2 Pb3A Cu2 102.92(7) 9 .
Cu2 Pb3A Cu2 136.4(2) 9_556 .
Pb3B Pb3A Pb3A 35.7(6) . 9
Pb3B Pb3A Pb3A 35.7(6) 9 9
O3 Pb3A Pb3A 121.8(4) . 9
O3 Pb3A Pb3A 121.8(4) 3_556 9
O3 Pb3A Pb3A 121.8(4) 9_556 9
O3 Pb3A Pb3A 121.8(4) 11 9
Pb3A Pb3A Pb3A 180.0 9_556 9
Br2 Pb3A Pb3A 53.0(2) . 9
Br2 Pb3A Pb3A 53.0(2) 9 9
Cu2 Pb3A Pb3A 111.79(12) 9_556 9
Cu2 Pb3A Pb3A 111.79(12) . 9
Br1 Pb3B Pb3A 125.7(6) . .
Br1 Pb3B Pb3A 125.7(6) . 9
Pb3A Pb3B Pb3A 108.6(12) . 9
Br1 Pb3B Pb3B 180.0 . 9
Pb3A Pb3B Pb3B 54.3(6) . 9
Pb3A Pb3B Pb3B 54.3(6) 9 9
Br1 Pb3B Br2 118.5(6) . .
Pb3A Pb3B Br2 73.9(5) . .
Pb3A Pb3B Br2 73.9(5) 9 .
Pb3B Pb3B Br2 61.5(6) 9 .
Br1 Pb3B Br2 118.5(6) . 9
Pb3A Pb3B Br2 73.9(5) . 9
Pb3A Pb3B Br2 73.9(5) 9 9
Pb3B Pb3B Br2 61.5(6) 9 9
Br2 Pb3B Br2 123.1(11) . 9
Br1 Pb3B Cu2 58.0(4) . 1_554
Pb3A Pb3B Cu2 176.3(10) . 1_554
Pb3A Pb3B Cu2 67.7(3) 9 1_554
Pb3B Pb3B Cu2 122.0(4) 9 1_554
Br2 Pb3B Cu2 104.64(13) . 1_554
Br2 Pb3B Cu2 104.64(13) 9 1_554
Br1 Pb3B Cu2 58.0(4) . .
Pb3A Pb3B Cu2 67.7(3) . .
Pb3A Pb3B Cu2 176.3(10) 9 .
Pb3B Pb3B Cu2 122.0(4) 9 .
Br2 Pb3B Cu2 104.64(13) . .
Br2 Pb3B Cu2 104.64(13) 9 .
Cu2 Pb3B Cu2 115.9(8) 1_554 .
Br1 Pb3B Se2 82.7(4) . 3
Pb3A Pb3B Se2 131.7(5) . 3
Pb3A Pb3B Se2 58.94(12) 9 3
Pb3B Pb3B Se2 97.3(4) 9 3
Br2 Pb3B Se2 130.8(4) . 3
Br2 Pb3B Se2 57.83(10) 9 3
Cu2 Pb3B Se2 46.85(12) 1_554 3
Cu2 Pb3B Se2 123.3(5) . 3
Br1 Pb3B Se2 82.7(4) . 3_556
Pb3A Pb3B Se2 58.94(12) . 3_556
Pb3A Pb3B Se2 131.7(5) 9 3_556
Pb3B Pb3B Se2 97.3(4) 9 3_556
Br2 Pb3B Se2 130.8(4) . 3_556
Br2 Pb3B Se2 57.83(10) 9 3_556
Cu2 Pb3B Se2 123.3(5) 1_554 3_556
Cu2 Pb3B Se2 46.85(12) . 3_556
Se2 Pb3B Se2 93.25(15) 3 3_556
Br1 Pb3B Se2 82.7(4) . 1_554
Pb3A Pb3B Se2 131.7(5) . 1_554
Pb3A Pb3B Se2 58.94(12) 9 1_554
Pb3B Pb3B Se2 97.3(4) 9 1_554
Br2 Pb3B Se2 57.83(10) . 1_554
Br2 Pb3B Se2 130.8(4) 9 1_554
Cu2 Pb3B Se2 46.85(12) 1_554 1_554
Cu2 Pb3B Se2 123.3(5) . 1_554
Se2 Pb3B Se2 84.88(14) 3 1_554
Se2 Pb3B Se2 165.3(8) 3_556 1_554
Br1 Pb3B Se2 82.7(4) . .
Pb3A Pb3B Se2 58.94(12) . .
Pb3A Pb3B Se2 131.7(5) 9 .
Pb3B Pb3B Se2 97.3(4) 9 .
Br2 Pb3B Se2 57.83(10) . .
Br2 Pb3B Se2 130.8(4) 9 .
Cu2 Pb3B Se2 123.3(5) 1_554 .
Cu2 Pb3B Se2 46.85(12) . .
Se2 Pb3B Se2 165.3(8) 3 .
Se2 Pb3B Se2 84.88(14) 3_556 .
Se2 Pb3B Se2 93.25(15) 1_554 .
Br4 Br3 Pb4 131.6(7) . .
Br4 Br3 Se2 102.7(7) . .
Pb4 Br3 Se2 125.8(4) . .
Br4 Br3 Pb2 87.0(3) . 1_556
Pb4 Br3 Pb2 113.26(18) . 1_556
Se2 Br3 Pb2 62.71(14) . 1_556
Br4 Br3 Pb2 87.0(3) . .
Pb4 Br3 Pb2 113.26(18) . .
Se2 Br3 Pb2 62.71(14) . .
Pb2 Br3 Pb2 122.0(3) 1_556 .
Br4 Br3 Br7 122.1(2) . 1_556
Pb4 Br3 Br7 57.1(2) . 1_556
Se2 Br3 Br7 97.6(3) . 1_556
Pb2 Br3 Br7 56.20(19) 1_556 1_556
Pb2 Br3 Br7 149.0(3) . 1_556
Br4 Br3 Br7 122.1(2) . .
Pb4 Br3 Br7 57.1(2) . .
Se2 Br3 Br7 97.6(3) . .
Pb2 Br3 Br7 149.0(3) 1_556 .
Pb2 Br3 Br7 56.20(19) . .
Br7 Br3 Br7 107.8(3) 1_556 .
Br4 Br3 Cu4 26.0(6) . .
Pb4 Br3 Cu4 157.6(4) . .
Se2 Br3 Cu4 76.6(2) . .
Pb2 Br3 Cu4 75.03(16) 1_556 .
Pb2 Br3 Cu4 75.03(16) . .
Br7 Br3 Cu4 126.11(14) 1_556 .
Br7 Br3 Cu4 126.11(14) . .
Br4 Br3 Br6 86.6(6) . 13_556
Pb4 Br3 Br6 49.3(3) . 13_556
Se2 Br3 Br6 156.1(5) . 13_556
Pb2 Br3 Br6 96.3(5) 1_556 13_556
Pb2 Br3 Br6 140.7(5) . 13_556
Br7 Br3 Br6 59.3(5) 1_556 13_556
Br7 Br3 Br6 95.9(5) . 13_556
Cu4 Br3 Br6 110.6(3) . 13_556
Br4 Br3 Br6 86.6(6) . 6
Pb4 Br3 Br6 49.3(3) . 6
Se2 Br3 Br6 156.1(5) . 6
Pb2 Br3 Br6 140.7(5) 1_556 6
Pb2 Br3 Br6 96.3(5) . 6
Br7 Br3 Br6 95.9(5) 1_556 6
Br7 Br3 Br6 59.3(5) . 6
Cu4 Br3 Br6 110.6(3) . 6
Br6 Br3 Br6 44.5(9) 13_556 6
Br4 Br3 Se1 54.9(3) . .
Pb4 Br3 Se1 98.7(2) . .
Se2 Br3 Se1 115.35(19) . .
Pb2 Br3 Se1 141.4(3) 1_556 .
Pb2 Br3 Se1 57.10(9) . .
Br7 Br3 Se1 147.0(4) 1_556 .
Br7 Br3 Se1 67.40(13) . .
Cu4 Br3 Se1 67.58(15) . .
Br6 Br3 Se1 88.1(5) 13_556 .
Br6 Br3 Se1 52.7(3) 6 .
Br4 Br3 Se1 54.9(3) . 1_556
Pb4 Br3 Se1 98.7(2) . 1_556
Se2 Br3 Se1 115.35(19) . 1_556
Pb2 Br3 Se1 57.10(9) 1_556 1_556
Pb2 Br3 Se1 141.4(3) . 1_556
Br7 Br3 Se1 67.40(13) 1_556 1_556
Br7 Br3 Se1 147.0(4) . 1_556
Cu4 Br3 Se1 67.58(15) . 1_556
Br6 Br3 Se1 52.7(3) 13_556 1_556
Br6 Br3 Se1 88.1(5) 6 1_556
Se1 Br3 Se1 98.4(2) . 1_556
Cu4 Br4 Br3 125.7(11) . .
Cu4 Br4 O6 102.6(8) . 10_556
Br3 Br4 O6 115.6(9) . 10_556
Cu4 Br4 O6 102.6(8) . .
Br3 Br4 O6 115.6(9) . .
O6 Br4 O6 87.4(14) 10_556 .
Cu4 Br4 Cu1 69.9(5) . 6_556
Br3 Br4 Cu1 149.1(4) . 6_556
O6 Br4 Cu1 35.7(7) 10_556 6_556
O6 Br4 Cu1 81.0(9) . 6_556
Cu4 Br4 Cu1 69.9(5) . 13
Br3 Br4 Cu1 149.1(4) . 13
O6 Br4 Cu1 81.0(9) 10_556 13
O6 Br4 Cu1 35.7(7) . 13
Cu1 Br4 Cu1 56.7(4) 6_556 13
Cu4 Br4 Se1 107.2(4) . .
Br3 Br4 Se1 91.1(4) . .
O6 Br4 Se1 114.3(9) 10_556 .
O6 Br4 Se1 29.9(6) . .
Cu1 Br4 Se1 110.4(6) 6_556 .
Cu1 Br4 Se1 58.0(3) 13 .
Cu4 Br4 Se1 107.2(4) . 1_556
Br3 Br4 Se1 91.1(4) . 1_556
O6 Br4 Se1 29.9(6) 10_556 1_556
O6 Br4 Se1 114.3(9) . 1_556
Cu1 Br4 Se1 58.0(3) 6_556 1_556
Cu1 Br4 Se1 110.4(6) 13 1_556
Se1 Br4 Se1 135.5(7) . 1_556
Cu4 Br4 Pb1 122.6(8) . .
Br3 Br4 Pb1 111.7(8) . .
O6 Br4 Pb1 45.7(7) 10_556 .
O6 Br4 Pb1 45.7(7) . .
Cu1 Br4 Pb1 60.1(4) 6_556 .
Cu1 Br4 Pb1 60.1(4) 13 .
Se1 Br4 Pb1 69.0(4) . .
Se1 Br4 Pb1 69.0(4) 1_556 .
Cu4 Br4 Cu3 55.5(3) . .
Br3 Br4 Cu3 109.3(5) . .
O6 Br4 Cu3 133.9(9) 10_556 .
O6 Br4 Cu3 63.5(5) . .
Cu1 Br4 Cu3 101.4(5) 6_556 .
Cu1 Br4 Cu3 54.2(2) 13 .
Se1 Br4 Cu3 53.45(12) . .
Se1 Br4 Cu3 158.5(6) 1_556 .
Pb1 Br4 Cu3 107.7(4) . .
Cu4 Br4 Cu3 55.5(3) . 1_556
Br3 Br4 Cu3 109.3(5) . 1_556
O6 Br4 Cu3 63.5(5) 10_556 1_556
O6 Br4 Cu3 133.9(9) . 1_556
Cu1 Br4 Cu3 54.2(2) 6_556 1_556
Cu1 Br4 Cu3 101.4(5) 13 1_556
Se1 Br4 Cu3 158.5(6) . 1_556
Se1 Br4 Cu3 53.45(12) 1_556 1_556
Pb1 Br4 Cu3 107.7(4) . 1_556
Cu3 Br4 Cu3 111.1(5) . 1_556
Cu4 Br4 Pb2 87.9(5) . 1_556
Br3 Br4 Pb2 59.2(4) . 1_556
O6 Br4 Pb2 86.6(6) 10_556 1_556
O6 Br4 Pb2 168.9(9) . 1_556
Cu1 Br4 Pb2 99.36(16) 6_556 1_556
Cu1 Br4 Pb2 151.3(5) 13 1_556
Se1 Br4 Pb2 149.7(6) . 1_556
Se1 Br4 Pb2 58.00(17) 1_556 1_556
Pb1 Br4 Pb2 125.0(3) . 1_556
Cu3 Br4 Pb2 126.8(6) . 1_556
Cu3 Br4 Pb2 50.08(16) 1_556 1_556
Br4 Cu4 Br4 180.0 . 13_556
Br4 Cu4 Cu3 90.0 . 1_556
Br4 Cu4 Cu3 90.0 13_556 1_556
Br4 Cu4 Cu3 90.0 . .
Br4 Cu4 Cu3 90.0 13_556 .
Cu3 Cu4 Cu3 180.0 1_556 .
Br4 Cu4 Cu1 108.3(5) . 10
Br4 Cu4 Cu1 71.7(5) 13_556 10
Cu3 Cu4 Cu1 118.69(8) 1_556 10
Cu3 Cu4 Cu1 61.31(8) . 10
Br4 Cu4 Cu1 71.7(5) . 6_556
Br4 Cu4 Cu1 108.3(5) 13_556 6_556
Cu3 Cu4 Cu1 61.31(8) 1_556 6_556
Cu3 Cu4 Cu1 118.69(8) . 6_556
Cu1 Cu4 Cu1 180.00(16) 10 6_556
Br4 Cu4 Cu1 108.3(5) . 1_556
Br4 Cu4 Cu1 71.7(5) 13_556 1_556
Cu3 Cu4 Cu1 61.31(8) 1_556 1_556
Cu3 Cu4 Cu1 118.69(8) . 1_556
Cu1 Cu4 Cu1 57.37(16) 10 1_556
Cu1 Cu4 Cu1 122.63(16) 6_556 1_556
Br4 Cu4 Cu1 71.7(5) . 13
Br4 Cu4 Cu1 108.3(5) 13_556 13
Cu3 Cu4 Cu1 118.69(8) 1_556 13
Cu3 Cu4 Cu1 61.31(8) . 13
Cu1 Cu4 Cu1 122.63(16) 10 13
Cu1 Cu4 Cu1 57.37(16) 6_556 13
Cu1 Cu4 Cu1 180.00(8) 1_556 13
Br4 Cu4 Br3 151.8(6) . 13_556
Br4 Cu4 Br3 28.2(6) 13_556 13_556
Cu3 Cu4 Br3 90.0 1_556 13_556
Cu3 Cu4 Br3 90.0 . 13_556
Cu1 Cu4 Br3 96.41(15) 10 13_556
Cu1 Cu4 Br3 83.59(15) 6_556 13_556
Cu1 Cu4 Br3 96.41(15) 1_556 13_556
Cu1 Cu4 Br3 83.59(15) 13 13_556
Br4 Cu4 Br3 28.2(6) . .
Br4 Cu4 Br3 151.8(6) 13_556 .
Cu3 Cu4 Br3 90.0 1_556 .
Cu3 Cu4 Br3 90.0 . .
Cu1 Cu4 Br3 83.59(15) 10 .
Cu1 Cu4 Br3 96.41(15) 6_556 .
Cu1 Cu4 Br3 83.59(15) 1_556 .
Cu1 Cu4 Br3 96.41(15) 13 .
Br3 Cu4 Br3 180.0 13_556 .
Br3 Pb4 Br3 98.0(5) . 11
Br3 Pb4 Br6 85.9(3) . 13_556
Br3 Pb4 Br6 149.9(6) 11 13_556
Br3 Pb4 Br6 85.9(3) . 6
Br3 Pb4 Br6 149.9(6) 11 6
Br6 Pb4 Br6 59.8(12) 13_556 6
Br3 Pb4 Br6 149.9(6) . 14_456
Br3 Pb4 Br6 85.9(3) 11 14_456
Br6 Pb4 Br6 76.8(8) 13_556 14_456
Br6 Pb4 Br6 105.6(6) 6 14_456
Br3 Pb4 Br6 149.9(6) . 5_455
Br3 Pb4 Br6 85.9(3) 11 5_455
Br6 Pb4 Br6 105.6(6) 13_556 5_455
Br6 Pb4 Br6 76.8(8) 6 5_455
Br6 Pb4 Br6 59.8(12) 14_456 5_455
Br3 Pb4 Br7 76.7(2) . .
Br3 Pb4 Br7 76.7(2) 11 .
Br6 Pb4 Br7 132.8(6) 13_556 .
Br6 Pb4 Br7 75.3(6) 6 .
Br6 Pb4 Br7 132.8(6) 14_456 .
Br6 Pb4 Br7 75.3(6) 5_455 .
Br3 Pb4 Br7 76.7(2) . 1_556
Br3 Pb4 Br7 76.7(2) 11 1_556
Br6 Pb4 Br7 75.3(6) 13_556 1_556
Br6 Pb4 Br7 132.8(6) 6 1_556
Br6 Pb4 Br7 75.3(6) 14_456 1_556
Br6 Pb4 Br7 132.8(6) 5_455 1_556
Br7 Pb4 Br7 138.9(7) . 1_556
Br3 Pb4 Pb4 131.0(3) . 9_566
Br3 Pb4 Pb4 131.0(3) 11 9_566
Br6 Pb4 Pb4 52.8(3) 13_556 9_566
Br6 Pb4 Pb4 52.8(3) 6 9_566
Br6 Pb4 Pb4 52.8(3) 14_456 9_566
Br6 Pb4 Pb4 52.8(3) 5_455 9_566
Br7 Pb4 Pb4 110.6(3) . 9_566
Br7 Pb4 Pb4 110.6(3) 1_556 9_566
Br6 Br6 Pb4 60.1(6) 10_556 13_556
Br6 Br6 Pb4 60.1(6) 10_556 5_545
Pb4 Br6 Pb4 74.4(6) 13_556 5_545
Br6 Br6 Br6 180.0 10_556 10
Pb4 Br6 Br6 119.9(6) 13_556 10
Pb4 Br6 Br6 119.9(6) 5_545 10
Br6 Br6 Se1 115.9(5) 10_556 15_545
Pb4 Br6 Se1 175.4(11) 13_556 15_545
Pb4 Br6 Se1 105.79(18) 5_545 15_545
Br6 Br6 Se1 64.1(5) 10 15_545
Br6 Br6 Se1 115.9(5) 10_556 13
Pb4 Br6 Se1 105.79(18) 13_556 13
Pb4 Br6 Se1 175.4(11) 5_545 13
Br6 Br6 Se1 64.1(5) 10 13
Se1 Br6 Se1 73.6(4) 15_545 13
Br6 Br6 Pb1 65.7(5) 10_556 13_556
Pb4 Br6 Pb1 111.2(8) 13_556 13_556
Pb4 Br6 Pb1 111.2(8) 5_545 13_556
Br6 Br6 Pb1 114.3(5) 10 13_556
Se1 Br6 Pb1 64.4(2) 15_545 13_556
Se1 Br6 Pb1 64.4(2) 13 13_556
Br6 Br6 Br6 89.999(1) 10_556 2_655
Pb4 Br6 Br6 51.6(4) 13_556 2_655
Pb4 Br6 Br6 51.6(4) 5_545 2_655
Br6 Br6 Br6 90.0 10 2_655
Se1 Br6 Br6 132.2(3) 15_545 2_655
Se1 Br6 Br6 132.2(3) 13 2_655
Pb1 Br6 Br6 155.7(5) 13_556 2_655
Br6 Br6 Br7 113.8(5) 10_556 13
Pb4 Br6 Br7 55.2(2) 13_556 13
Pb4 Br6 Br7 111.4(4) 5_545 13
Br6 Br6 Br7 66.2(5) 10 13
Se1 Br6 Br7 128.0(9) 15_545 13
Se1 Br6 Br7 71.8(3) 13 13
Pb1 Br6 Br7 127.7(2) 13_556 13
Br6 Br6 Br7 60.8(2) 2_655 13
Br6 Br6 Br7 113.8(5) 10_556 5_545
Pb4 Br6 Br7 111.4(4) 13_556 5_545
Pb4 Br6 Br7 55.2(2) 5_545 5_545
Br6 Br6 Br7 66.2(5) 10 5_545
Se1 Br6 Br7 71.8(3) 15_545 5_545
Se1 Br6 Br7 128.0(9) 13 5_545
Pb1 Br6 Br7 127.7(2) 13_556 5_545
Br6 Br6 Br7 60.8(2) 2_655 5_545
Br7 Br6 Br7 101.4(7) 13 5_545
Br6 Br6 Br3 67.7(5) 10_556 13_556
Pb4 Br6 Br3 44.8(3) 13_556 13_556
Pb4 Br6 Br3 114.0(8) 5_545 13_556
Br6 Br6 Br3 112.3(5) 10 13_556
Se1 Br6 Br3 132.7(4) 15_545 13_556
Se1 Br6 Br3 64.61(16) 13 13_556
Pb1 Br6 Br3 77.8(4) 13_556 13_556
Br6 Br6 Br3 93.5(3) 2_655 13_556
Br7 Br6 Br3 57.87(19) 13 13_556
Br7 Br6 Br3 153.8(5) 5_545 13_556
Br6 Br6 Br3 67.7(5) 10_556 15_545
Pb4 Br6 Br3 114.0(8) 13_556 15_545
Pb4 Br6 Br3 44.8(3) 5_545 15_545
Br6 Br6 Br3 112.3(5) 10 15_545
Se1 Br6 Br3 64.61(16) 15_545 15_545
Se1 Br6 Br3 132.7(4) 13 15_545
Pb1 Br6 Br3 77.8(4) 13_556 15_545
Br6 Br6 Br3 93.5(3) 2_655 15_545
Br7 Br6 Br3 153.8(5) 13 15_545
Br7 Br6 Br3 57.87(19) 5_545 15_545
Br3 Br6 Br3 134.9(9) 13_556 15_545
Pb4 Br7 Pb4 138.9(7) 1_554 .
Pb4 Br7 Pb2 103.83(17) 1_554 .
Pb4 Br7 Pb2 103.83(17) . .
Pb4 Br7 Pb2 103.83(17) 1_554 11
Pb4 Br7 Pb2 103.83(17) . 11
Pb2 Br7 Pb2 94.2(4) . 11
Pb4 Br7 Br3 145.2(2) 1_554 .
Pb4 Br7 Br3 46.22(16) . .
Pb2 Br7 Br3 57.64(17) . .
Pb2 Br7 Br3 106.6(3) 11 .
Pb4 Br7 Br3 46.22(16) 1_554 11_554
Pb4 Br7 Br3 145.2(2) . 11_554
Pb2 Br7 Br3 106.6(3) . 11_554
Pb2 Br7 Br3 57.64(17) 11 11_554
Br3 Br7 Br3 158.8(6) . 11_554
Pb4 Br7 Br3 46.22(16) 1_554 1_554
Pb4 Br7 Br3 145.2(2) . 1_554
Pb2 Br7 Br3 57.64(17) . 1_554
Pb2 Br7 Br3 106.6(3) 11 1_554
Br3 Br7 Br3 107.8(3) . 1_554
Br3 Br7 Br3 68.1(3) 11_554 1_554
Pb4 Br7 Br3 145.2(2) 1_554 11
Pb4 Br7 Br3 46.22(16) . 11
Pb2 Br7 Br3 106.6(3) . 11
Pb2 Br7 Br3 57.64(17) 11 11
Br3 Br7 Br3 68.1(3) . 11
Br3 Br7 Br3 107.8(3) 11_554 11
Br3 Br7 Br3 158.8(6) 1_554 11
Pb4 Br7 Br6 96.1(6) 1_554 6
Pb4 Br7 Br6 49.5(5) . 6
Pb2 Br7 Br6 99.7(2) . 6
Pb2 Br7 Br6 152.2(4) 11 6
Br3 Br7 Br6 62.8(4) . 6
Br3 Br7 Br6 137.9(6) 11_554 6
Br3 Br7 Br6 101.2(4) 1_554 6
Br3 Br7 Br6 95.1(5) 11 6
Pb4 Br7 Br6 49.5(5) 1_554 13
Pb4 Br7 Br6 96.1(6) . 13
Pb2 Br7 Br6 99.7(2) . 13
Pb2 Br7 Br6 152.2(4) 11 13
Br3 Br7 Br6 101.2(4) . 13
Br3 Br7 Br6 95.1(5) 11_554 13
Br3 Br7 Br6 62.8(4) 1_554 13
Br3 Br7 Br6 137.9(6) 11 13
Br6 Br7 Br6 47.6(9) 6 13
Pb4 Br7 Br6 96.1(6) 1_554 5_455
Pb4 Br7 Br6 49.5(5) . 5_455
Pb2 Br7 Br6 152.2(4) . 5_455
Pb2 Br7 Br6 99.7(2) 11 5_455
Br3 Br7 Br6 95.1(5) . 5_455
Br3 Br7 Br6 101.2(4) 11_554 5_455
Br3 Br7 Br6 137.9(6) 1_554 5_455
Br3 Br7 Br6 62.8(4) 11 5_455
Br6 Br7 Br6 58.5(5) 6 5_455
Br6 Br7 Br6 78.6(7) 13 5_455
Pb4 Br7 Br6 49.5(5) 1_554 14_455
Pb4 Br7 Br6 96.1(6) . 14_455
Pb2 Br7 Br6 152.2(4) . 14_455
Pb2 Br7 Br6 99.7(2) 11 14_455
Br3 Br7 Br6 137.9(6) . 14_455
Br3 Br7 Br6 62.8(4) 11_554 14_455
Br3 Br7 Br6 95.1(5) 1_554 14_455
Br3 Br7 Br6 101.2(4) 11 14_455
Br6 Br7 Br6 78.6(7) 6 14_455
Br6 Br7 Br6 58.5(5) 13 14_455
Br6 Br7 Br6 47.6(9) 5_455 14_455

loop_
_geom_bond_atom_site_label_1
_geom_bond_atom_site_label_2
_geom_bond_distance
_geom_bond_site_symmetry_2
Pb1 O2 2.35(3) 3_566
Pb1 O2 2.35(3) .
Pb1 O6 2.58(2) .
Pb1 O6 2.58(2) 3_566
Pb1 O6 2.58(2) 12_565
Pb1 O6 2.58(2) 10_556
Pb1 Cu2 3.287(9) 13_556
Pb1 Cu1 3.473(5) 15_556
Pb1 Cu1 3.473(5) 8
Pb1 Cu1 3.473(5) 13
Pb1 Cu1 3.473(5) 6_556
Pb1 Br4 3.60(2) .
Pb2 O5 2.37(2) .
Pb2 O5 2.37(2) 10
Pb2 O1 2.37(3) .
Pb2 O4 2.44(3) .
Pb2 Br2 3.412(10) .
Pb2 Cu3 3.412(3) .
Pb2 Cu1 3.425(5) .
Pb2 Cu1 3.425(5) 10
Pb2 Br7 3.549(13) .
Pb2 Br3 3.608(5) 1_554
Pb2 Br3 3.608(5) .
Pb2 Se2 3.665(3) .
Se1 O4 1.70(3) .
Se1 O6 1.74(3) 10
Se1 O6 1.74(3) .
Se1 Cu1 3.265(6) 13
Se1 Cu1 3.265(6) 6
Se1 Cu3 3.277(5) .
Se1 Br4 3.411(9) 1_554
Se1 Br4 3.411(9) .
Se1 Br6 3.670(17) 13
Se1 Br6 3.670(17) 6
Se2 O5 1.70(3) 10_556
Se2 O5 1.70(3) .
Se2 O3 1.72(3) .
Se2 Cu2 3.257(7) .
Se2 Cu1 3.290(6) 1_556
Se2 Cu1 3.290(6) 10
Se2 Br3 3.429(12) .
Se2 Br2 3.704(4) 1_556
Se2 Br2 3.704(4) .
Se2 Pb3A 3.720(6) 9_556
Cu1 O2 1.921(17) 13
Cu1 O6 1.94(3) 13
Cu1 O1 1.950(19) .
Cu1 O5 1.96(2) 10
Cu1 Cu1 3.150(9) 10_554
Cu1 Cu1 3.163(9) 10
Cu1 Br1 3.193(6) .
Cu1 Cu2 3.267(6) 1_554
Cu1 Cu4 3.281(4) 1_554
Cu1 Cu3 3.284(4) .
Cu2 O2 1.95(3) 13_556
Cu2 O2 1.95(3) 15_545
Cu2 O3 1.98(3) 3_556
Cu2 O3 1.98(3) .
Cu2 Br1 3.162(2) 1_556
Cu2 Br1 3.162(2) .
Cu3 O1 1.91(3) 13
Cu3 O1 1.91(3) .
Cu3 O4 1.94(3) 13
Cu3 O4 1.94(3) .
Cu3 Cu4 3.157(2) 1_554
Cu3 Cu4 3.157(2) .
O3 Pb3A 2.50(3) 9_556
O3 Pb3A 2.50(3) .
O6 Br4 2.59(4) .
Br1 Pb3B 2.16(3) .
Br1 Pb3A 3.937(11) .
Br1 Pb3A 3.937(11) 9
Br1 Br2 4.249(13) .
Br1 Br2 4.249(13) 9
Br2 Pb3B 2.772(19) .
Br2 Pb3B 2.772(19) 9
Br2 Pb3A 3.053(13) .
Br2 Pb3A 3.053(13) 9
Pb3A Pb3B 2.264(18) .
Pb3A Pb3B 2.264(18) 9
Pb3A Pb3A 2.635(15) 9_556
Pb3A Pb3A 3.678(15) 9
Pb3B Pb3B 2.64(6) 9
Br3 Br4 2.34(2) .
Br3 Pb4 2.899(12) .
Br3 Br7 3.907(7) 1_556
Br3 Br7 3.907(7) .
Br3 Cu4 4.007(10) .
Br3 Br6 4.103(17) 13_556
Br3 Br6 4.103(17) 6
Br4 Cu4 2.17(2) .
Pb4 Br6 3.120(19) 13_556
Pb4 Br6 3.120(19) 6
Pb4 Br6 3.120(19) 14_456
Pb4 Br6 3.120(19) 5_455
Pb4 Br7 3.371(8) .
Pb4 Br7 3.371(8) 1_556
Pb4 Pb4 3.77(2) 9_566
Br6 Br6 3.11(7) 10_556
Br6 Br6 3.20(7) 10
Br6 Br6 3.88(3) 2_655
Br6 Br7 3.97(2) 13
Br6 Br7 3.97(2) 5_545

loop_
_geom_torsion_atom_site_label_1
_geom_torsion_atom_site_label_2
_geom_torsion_atom_site_label_3
_geom_torsion_atom_site_label_4
_geom_torsion
_geom_torsion_site_symmetry_1
_geom_torsion_site_symmetry_4
O5 Se2 O3 Cu2 -52.4(9) 10_556 .
O5 Se2 O3 Cu2 52.4(9) . .
Cu1 Se2 O3 Cu2 -28.68(9) 1_556 .
Cu1 Se2 O3 Cu2 28.68(9) 10 .
Pb2 Se2 O3 Cu2 79.5(7) . .
Pb2 Se2 O3 Cu2 -79.5(7) 1_556 .
Br2 Se2 O3 Cu2 -120.10(18) 1_556 .
Br2 Se2 O3 Cu2 120.10(18) . .
Pb3A Se2 O3 Cu2 -141.2(11) 9_556 .
O5 Se2 O3 Pb3A 88.8(15) 10_556 9_556
O5 Se2 O3 Pb3A -166.4(12) . 9_556
Cu2 Se2 O3 Pb3A 141.2(11) . 9_556
Cu1 Se2 O3 Pb3A 112.5(10) 1_556 9_556
Cu1 Se2 O3 Pb3A 169.8(11) 10 9_556
Pb2 Se2 O3 Pb3A -139.4(5) . 9_556
Pb2 Se2 O3 Pb3A 61.7(17) 1_556 9_556
Br2 Se2 O3 Pb3A 21.1(9) 1_556 9_556
Br2 Se2 O3 Pb3A -98.7(12) . 9_556
O5 Se2 O3 Pb3A 166.4(12) 10_556 .
O5 Se2 O3 Pb3A -88.8(15) . .
Cu2 Se2 O3 Pb3A -141.2(11) . .
Cu1 Se2 O3 Pb3A -169.8(11) 1_556 .
Cu1 Se2 O3 Pb3A -112.5(10) 10 .
Pb2 Se2 O3 Pb3A -61.7(17) . .
Pb2 Se2 O3 Pb3A 139.4(5) 1_556 .
Br2 Se2 O3 Pb3A 98.7(12) 1_556 .
Br2 Se2 O3 Pb3A -21.1(9) . .
Pb3A Se2 O3 Pb3A 78(2) 9_556 .
O6 Se1 O4 Cu3 53.0(10) 10 .
O6 Se1 O4 Cu3 -53.0(10) . .
Cu1 Se1 O4 Cu3 -29.15(11) 13 .
Cu1 Se1 O4 Cu3 29.15(11) 6 .
Br4 Se1 O4 Cu3 88.7(6) 1_554 .
Br4 Se1 O4 Cu3 -88.7(6) . .
Br6 Se1 O4 Cu3 146.4(8) 13 .
Br6 Se1 O4 Cu3 -146.4(8) 6 .
Pb2 Se1 O4 Cu3 180.0 . .
Pb1 Se1 O4 Cu3 -71.8(8) . .
O6 Se1 O4 Pb2 -127.0(10) 10 .
O6 Se1 O4 Pb2 127.0(10) . .
Cu1 Se1 O4 Pb2 150.85(11) 13 .
Cu1 Se1 O4 Pb2 -150.85(11) 6 .
Cu3 Se1 O4 Pb2 180.0 . .
Br4 Se1 O4 Pb2 -91.3(6) 1_554 .
Br4 Se1 O4 Pb2 91.3(6) . .
Br6 Se1 O4 Pb2 -33.6(8) 13 .
Br6 Se1 O4 Pb2 33.6(8) 6 .
Pb1 Se1 O4 Pb2 108.2(8) . .
O5 Se2 O5 Cu1 46(2) 10_556 10
O3 Se2 O5 Cu1 -58(2) . 10
Cu2 Se2 O5 Cu1 -34.4(15) . 10
Cu1 Se2 O5 Cu1 26.1(15) 1_556 10
Br3 Se2 O5 Cu1 121.2(17) . 10
Pb2 Se2 O5 Cu1 173(3) . 10
Pb2 Se2 O5 Cu1 73.9(18) 1_556 10
Br2 Se2 O5 Cu1 -133.3(19) . 10
Pb3A Se2 O5 Cu1 -69(2) 9_556 10
O5 Se2 O5 Pb2 -127.0(11) 10_556 .
O3 Se2 O5 Pb2 128.5(17) . .
Cu2 Se2 O5 Pb2 152.4(16) . .
Cu1 Se2 O5 Pb2 -147.1(16) 1_556 .
Cu1 Se2 O5 Pb2 -173(3) 10 .
Br3 Se2 O5 Pb2 -52.0(14) . .
Pb2 Se2 O5 Pb2 -99.4(15) 1_556 .
Br2 Se2 O5 Pb2 53.5(13) . .
Pb3A Se2 O5 Pb2 117.8(13) 9_556 .
O4 Se1 O6 Cu1 56(2) . 13
O6 Se1 O6 Cu1 -48(3) 10 13
Cu1 Se1 O6 Cu1 -26.8(17) 6 13
Cu3 Se1 O6 Cu1 33.9(17) . 13
Br4 Se1 O6 Cu1 -12(3) 1_554 13
Br4 Se1 O6 Cu1 102(2) . 13
Br6 Se1 O6 Cu1 -143.7(13) 13 13
Br6 Se1 O6 Cu1 -176.4(19) 6 13
Pb2 Se1 O6 Cu1 82(2) . 13
Pb1 Se1 O6 Cu1 -159(4) . 13
O4 Se1 O6 Pb1 -145(2) . .
O6 Se1 O6 Pb1 110.7(18) 10 .
Cu1 Se1 O6 Pb1 159(4) 13 .
Cu1 Se1 O6 Pb1 132(2) 6 .
Cu3 Se1 O6 Pb1 -167(2) . .
Br4 Se1 O6 Pb1 147.0(12) 1_554 .
Br4 Se1 O6 Pb1 -99(2) . .
Br6 Se1 O6 Pb1 15(3) 13 .
Br6 Se1 O6 Pb1 -17.5(19) 6 .
Pb2 Se1 O6 Pb1 -118.7(17) . .
O4 Se1 O6 Br4 -46.5(14) . .
O6 Se1 O6 Br4 -150.4(8) 10 .
Cu1 Se1 O6 Br4 -102(2) 13 .
Cu1 Se1 O6 Br4 -129.0(9) 6 .
Cu3 Se1 O6 Br4 -68.4(8) . .
Br4 Se1 O6 Br4 -114.2(16) 1_554 .
Br6 Se1 O6 Br4 114.0(11) 13 .
Br6 Se1 O6 Br4 81.4(9) 6 .
Pb2 Se1 O6 Br4 -19.8(13) . .
Pb1 Se1 O6 Br4 99(2) . .

_cod_database_fobs_code 2108348
